data_1560243
loop_
_publ_author_name
'Handelmann, Jens'
'Babu, Chatla Naga'
'Steinert, Henning'
'Schwarz, Christopher'
'Scherpf, Thorsten'
'Kroll, Alexander'
'Gessner, Viktoria H.'

_publ_section_title
;
 Towards the rational design of ylide-substituted phosphines for
 gold(i)-catalysis: from inactive to ppm-level catalysis
;
_journal_issue 12
_journal_name_full 'Chemical Science'
_journal_page_first 4329
_journal_page_last 4337
_journal_paper_doi 10.1039/D1SC00105A
_journal_volume 12
_journal_year 2021
_chemical_formula_moiety 'C38 H44 Au Cl O P2 + [solvent]'
_chemical_formula_sum 'C38 H44 Au Cl O P2'
_chemical_formula_weight 811.09
_space_group_crystal_system monoclinic
_space_group_IT_number 15
_space_group_name_Hall '-C 2yc'
_space_group_name_H-M_alt 'C 1 2/c 1'
_atom_sites_solution_hydrogens geom
_audit_creation_method SHELXL-2018/3
_audit_update_record
;
2020-02-10 deposited with the CCDC.	2021-01-29 downloaded from the CCDC.
;
_cell_angle_alpha 90
_cell_angle_beta 93.097(8)
_cell_angle_gamma 90
_cell_formula_units_Z 8
_cell_length_a 41.898(3)
_cell_length_b 15.2834(4)
_cell_length_c 11.6875(9)
_cell_measurement_reflns_used 23753
_cell_measurement_temperature 100(2)
_cell_measurement_theta_max 77.0750
_cell_measurement_theta_min 3.0880
_cell_volume 7473.1(8)
_computing_cell_refinement 'CrysAlisPro 1.171.40.20a (Rigaku OD, 2018)'
_computing_data_collection 'CrysAlisPro 1.171.40.20a (Rigaku OD, 2018)'
_computing_data_reduction 'CrysAlisPro 1.171.40.20a (Rigaku OD, 2018)'
_computing_molecular_graphics 'SHELXLE-2019 (Sheldrick, 2019)'
_computing_structure_refinement 'SHELXL-2018/3 (Sheldrick, 2018)'
_computing_structure_solution 'SHELXT-2018/2 (Sheldrick, 2018)'
_diffrn_ambient_temperature 100(2)
_diffrn_detector 'CCD plate'
_diffrn_detector_type HyPix
_diffrn_measured_fraction_theta_full 0.997
_diffrn_measured_fraction_theta_max 0.982
_diffrn_measurement_device 'four-circle diffractometer'
_diffrn_measurement_device_type 'XtaLAB Synergy, Dualflex, HyPix'
_diffrn_measurement_method '\w scans'
_diffrn_radiation_monochromator mirror
_diffrn_radiation_type CuK\a
_diffrn_radiation_wavelength 1.54184
_diffrn_reflns_av_R_equivalents 0.0428
_diffrn_reflns_av_unetI/netI 0.0319
_diffrn_reflns_Laue_measured_fraction_full 0.997
_diffrn_reflns_Laue_measured_fraction_max 0.982
_diffrn_reflns_limit_h_max 51
_diffrn_reflns_limit_h_min -52
_diffrn_reflns_limit_k_max 19
_diffrn_reflns_limit_k_min -13
_diffrn_reflns_limit_l_max 14
_diffrn_reflns_limit_l_min -14
_diffrn_reflns_number 31258
_diffrn_reflns_point_group_measured_fraction_full 0.997
_diffrn_reflns_point_group_measured_fraction_max 0.982
_diffrn_reflns_theta_full 67.684
_diffrn_reflns_theta_max 74.964
_diffrn_reflns_theta_min 3.078
_diffrn_source 'micro-focus sealed X-ray tube'
_diffrn_source_type 'PhotonJet (Cu) X-ray Source'
_exptl_absorpt_coefficient_mu 9.062
_exptl_absorpt_correction_T_max 0.894
_exptl_absorpt_correction_T_min 0.539
_exptl_absorpt_correction_type gaussian
_exptl_absorpt_process_details
;
CrysAlisPro 1.171.40.20a (Rigaku Oxford Diffraction, 2018)
Numerical absorption correction based on gaussian integration over
			a multifaceted crystal model
Empirical absorption correction using spherical harmonics,
 implemented in SCALE3 ABSPACK scaling algorithm.
;
_exptl_crystal_colour yellow
_exptl_crystal_density_diffrn 1.442
_exptl_crystal_description block
_exptl_crystal_F_000 3248
_exptl_crystal_size_max 0.101
_exptl_crystal_size_mid 0.097
_exptl_crystal_size_min 0.037
_refine_diff_density_max 1.763
_refine_diff_density_min -1.610
_refine_diff_density_rms 0.112
_refine_ls_extinction_method none
_refine_ls_goodness_of_fit_ref 1.061
_refine_ls_hydrogen_treatment constr
_refine_ls_matrix_type full
_refine_ls_number_parameters 391
_refine_ls_number_reflns 7546
_refine_ls_number_restraints 0
_refine_ls_restrained_S_all 1.061
_refine_ls_R_factor_all 0.0295
_refine_ls_R_factor_gt 0.0285
_refine_ls_shift/su_max 0.003
_refine_ls_shift/su_mean 0.000
_refine_ls_structure_factor_coef Fsqd
_refine_ls_weighting_details 'w=1/[\s^2^(Fo^2^)+(0.0511P)^2^+11.5262P] where P=(Fo^2^+2Fc^2^)/3'
_refine_ls_weighting_scheme calc
_refine_ls_wR_factor_gt 0.0790
_refine_ls_wR_factor_ref 0.0798
_reflns_Friedel_coverage 0.000
_reflns_number_gt 7241
_reflns_number_total 7546
_reflns_threshold_expression 'I > 2\s(I)'
_cod_data_source_file d1sc00105a2.cif
_cod_data_source_block CS092_sq
_cod_depositor_comments 'Adding full bibliography for 1560241--1560250.cif.'
_cod_original_sg_symbol_H-M 'C 2/c'
_cod_database_code 1560243
_shelx_shelxl_version_number 2018/3
_shelx_space_group_comment
;
The symmetry employed for this shelxl refinement is uniquely defined
by the following loop, which should always be used as a source of
symmetry information in preference to the above space-group names.
They are only intended as comments.
;

loop_
_space_group_symop_operation_xyz
'x, y, z'
'-x, y, -z+1/2'
'x+1/2, y+1/2, z'
'-x+1/2, y+1/2, -z+1/2'
'-x, -y, -z'
'x, -y, z-1/2'
'-x+1/2, -y+1/2, -z'
'x+1/2, -y+1/2, z-1/2'

loop_
_atom_site_label
_atom_site_type_symbol
_atom_site_fract_x
_atom_site_fract_y
_atom_site_fract_z
_atom_site_U_iso_or_equiv
_atom_site_adp_type
_atom_site_occupancy
_atom_site_site_symmetry_order
_atom_site_calc_flag
_atom_site_refinement_flags_posn
_atom_site_refinement_flags_adp
_atom_site_refinement_flags_occupancy
_atom_site_disorder_assembly
_atom_site_disorder_group
Au1 Au 0.36989(2) 0.97873(2) 0.61685(2) 0.01963(6) Uani 1 1 d . . . . .
Cl1 Cl 0.34592(2) 1.11601(4) 0.62575(6) 0.02652(14) Uani 1 1 d . . . . .
P1 P 0.32630(2) 0.76046(4) 0.56283(5) 0.01864(13) Uani 1 1 d . . . . .
P2 P 0.39412(2) 0.84630(4) 0.61078(5) 0.01835(13) Uani 1 1 d . . . . .
O1 O 0.40048(7) 0.39552(15) 0.5898(2) 0.0480(7) Uani 1 1 d . . . . .
C1 C 0.36753(6) 0.75687(18) 0.5911(2) 0.0206(5) Uani 1 1 d . . . . .
C2 C 0.37979(6) 0.66403(17) 0.5994(2) 0.0213(5) Uani 1 1 d . . . . .
C3 C 0.37335(7) 0.61121(19) 0.6929(2) 0.0243(5) Uani 1 1 d . . . . .
H3 H 0.363826 0.636713 0.756842 0.029 Uiso 1 1 calc R U . . .
C4 C 0.38061(8) 0.52086(18) 0.6950(3) 0.0284(7) Uani 1 1 d . . . . .
H4 H 0.376139 0.486285 0.759794 0.034 Uiso 1 1 calc R U . . .
C5 C 0.39435(9) 0.48321(19) 0.6012(3) 0.0325(7) Uani 1 1 d . . . . .
C6 C 0.40321(9) 0.5361(2) 0.5101(3) 0.0332(7) Uani 1 1 d . . . . .
H6 H 0.414459 0.511652 0.449361 0.040 Uiso 1 1 calc R U . . .
C7 C 0.39544(7) 0.62447(19) 0.5091(3) 0.0272(6) Uani 1 1 d . . . . .
H7 H 0.400845 0.659261 0.445616 0.033 Uiso 1 1 calc R U . . .
C8 C 0.38628(15) 0.3379(2) 0.6678(4) 0.0685(15) Uani 1 1 d . . . . .
H8A H 0.363406 0.350893 0.669651 0.103 Uiso 1 1 calc R U . . .
H8B H 0.396485 0.345860 0.744501 0.103 Uiso 1 1 calc R U . . .
H8C H 0.389146 0.277328 0.642943 0.103 Uiso 1 1 calc R U . . .
C9 C 0.30990(6) 0.86562(17) 0.5148(2) 0.0212(5) Uani 1 1 d . . . . .
C10 C 0.28410(6) 0.90448(18) 0.5690(2) 0.0231(5) Uani 1 1 d . . . . .
H10 H 0.275965 0.877820 0.634818 0.028 Uiso 1 1 calc R U . . .
C11 C 0.27052(8) 0.98219(17) 0.5258(3) 0.0269(6) Uani 1 1 d . . . . .
H11 H 0.253367 1.008612 0.563018 0.032 Uiso 1 1 calc R U . . .
C12 C 0.28212(8) 1.02098(17) 0.4282(3) 0.0273(6) Uani 1 1 d . . . . .
H12 H 0.272743 1.073523 0.398902 0.033 Uiso 1 1 calc R U . . .
C13 C 0.30752(8) 0.98272(17) 0.3735(3) 0.0252(6) Uani 1 1 d . . . . .
H13 H 0.315306 1.009122 0.306895 0.030 Uiso 1 1 calc R U . . .
C14 C 0.32142(7) 0.90572(18) 0.4168(2) 0.0232(5) Uani 1 1 d . . . . .
H14 H 0.338805 0.880216 0.379917 0.028 Uiso 1 1 calc R U . . .
C15 C 0.30295(6) 0.73121(16) 0.6864(2) 0.0195(5) Uani 1 1 d . . . . .
C16 C 0.31382(7) 0.76415(18) 0.7940(2) 0.0240(5) Uani 1 1 d . . . . .
H16 H 0.332510 0.799383 0.800283 0.029 Uiso 1 1 calc R U . . .
C17 C 0.29727(7) 0.74533(19) 0.8916(2) 0.0254(6) Uani 1 1 d . . . . .
H17 H 0.304477 0.768373 0.963961 0.030 Uiso 1 1 calc R U . . .
C18 C 0.26985(7) 0.69202(18) 0.8822(2) 0.0256(6) Uani 1 1 d . . . . .
H18 H 0.258833 0.678131 0.948834 0.031 Uiso 1 1 calc R U . . .
C19 C 0.25873(7) 0.65945(19) 0.7760(3) 0.0255(6) Uani 1 1 d . . . . .
H19 H 0.240056 0.624118 0.770401 0.031 Uiso 1 1 calc R U . . .
C20 C 0.27499(7) 0.67866(18) 0.6778(2) 0.0232(5) Uani 1 1 d . . . . .
H20 H 0.267349 0.656592 0.605407 0.028 Uiso 1 1 calc R U . . .
C21 C 0.31383(6) 0.67998(18) 0.4514(2) 0.0218(5) Uani 1 1 d . . . . .
C22 C 0.31734(7) 0.58998(19) 0.4727(3) 0.0255(6) Uani 1 1 d . . . . .
H22 H 0.324385 0.570316 0.546913 0.031 Uiso 1 1 calc R U . . .
C23 C 0.31054(8) 0.52894(19) 0.3853(3) 0.0296(7) Uani 1 1 d . . . . .
H23 H 0.313386 0.468259 0.400171 0.036 Uiso 1 1 calc R U . . .
C24 C 0.29962(8) 0.5568(2) 0.2768(3) 0.0324(7) Uani 1 1 d . . . . .
H24 H 0.295026 0.515385 0.217577 0.039 Uiso 1 1 calc R U . . .
C25 C 0.29547(9) 0.6457(2) 0.2555(3) 0.0370(7) Uani 1 1 d . . . . .
H25 H 0.287645 0.664927 0.181900 0.044 Uiso 1 1 calc R U . . .
C26 C 0.30279(8) 0.7070(2) 0.3422(3) 0.0306(6) Uani 1 1 d . . . . .
H26 H 0.300201 0.767597 0.326415 0.037 Uiso 1 1 calc R U . . .
C27 C 0.42380(6) 0.84232(18) 0.4971(2) 0.0211(5) Uani 1 1 d . . . . .
H27 H 0.433087 0.782045 0.497443 0.025 Uiso 1 1 calc R U . . .
C28 C 0.40642(7) 0.8568(2) 0.3790(2) 0.0252(6) Uani 1 1 d . . . . .
H28A H 0.395603 0.914398 0.377724 0.030 Uiso 1 1 calc R U . . .
H28B H 0.389928 0.811043 0.365346 0.030 Uiso 1 1 calc R U . . .
C29 C 0.43034(7) 0.8534(2) 0.2831(2) 0.0328(7) Uani 1 1 d . . . . .
H29A H 0.439394 0.793668 0.279269 0.039 Uiso 1 1 calc R U . . .
H29B H 0.418922 0.866020 0.208615 0.039 Uiso 1 1 calc R U . . .
C30 C 0.45748(8) 0.9191(3) 0.3036(3) 0.0377(7) Uani 1 1 d . . . . .
H30A H 0.448664 0.979224 0.301384 0.045 Uiso 1 1 calc R U . . .
H30B H 0.472633 0.913786 0.241900 0.045 Uiso 1 1 calc R U . . .
C31 C 0.47530(8) 0.9032(3) 0.4203(3) 0.0365(7) Uani 1 1 d . . . . .
H31A H 0.492173 0.947959 0.433330 0.044 Uiso 1 1 calc R U . . .
H31B H 0.485683 0.844971 0.420355 0.044 Uiso 1 1 calc R U . . .
C32 C 0.45179(7) 0.9075(2) 0.5176(2) 0.0286(6) Uani 1 1 d . . . . .
H32A H 0.443179 0.967612 0.522540 0.034 Uiso 1 1 calc R U . . .
H32B H 0.463372 0.893791 0.591524 0.034 Uiso 1 1 calc R U . . .
C33 C 0.42043(7) 0.83159(19) 0.7433(2) 0.0233(5) Uani 1 1 d . . . . .
H33 H 0.434120 0.885170 0.749100 0.028 Uiso 1 1 calc R U . . .
C34 C 0.44416(7) 0.7527(2) 0.7451(2) 0.0252(6) Uani 1 1 d . . . . .
H34A H 0.431990 0.697196 0.744061 0.030 Uiso 1 1 calc R U . . .
H34B H 0.456751 0.754537 0.675885 0.030 Uiso 1 1 calc R U . . .
C35 C 0.46697(7) 0.7560(2) 0.8531(3) 0.0325(7) Uani 1 1 d . . . . .
H35A H 0.481219 0.704275 0.854422 0.039 Uiso 1 1 calc R U . . .
H35B H 0.480444 0.809089 0.850848 0.039 Uiso 1 1 calc R U . . .
C36 C 0.44794(8) 0.7571(2) 0.9621(3) 0.0351(7) Uani 1 1 d . . . . .
H36A H 0.436172 0.701245 0.968314 0.042 Uiso 1 1 calc R U . . .
H36B H 0.462893 0.762549 1.030258 0.042 Uiso 1 1 calc R U . . .
C37 C 0.42412(9) 0.8338(2) 0.9594(3) 0.0370(7) Uani 1 1 d . . . . .
H37A H 0.436110 0.889663 0.961168 0.044 Uiso 1 1 calc R U . . .
H37B H 0.411525 0.831426 1.028628 0.044 Uiso 1 1 calc R U . . .
C38 C 0.40114(7) 0.8316(2) 0.8517(2) 0.0276(6) Uani 1 1 d . . . . .
H38A H 0.387654 0.778488 0.852961 0.033 Uiso 1 1 calc R U . . .
H38B H 0.386922 0.883397 0.851122 0.033 Uiso 1 1 calc R U . . .

loop_
_atom_site_aniso_label
_atom_site_aniso_U_11
_atom_site_aniso_U_22
_atom_site_aniso_U_33
_atom_site_aniso_U_23
_atom_site_aniso_U_13
_atom_site_aniso_U_12
Au1 0.02286(9) 0.01935(8) 0.01685(8) -0.00121(3) 0.00258(5) -0.00134(3)
Cl1 0.0327(3) 0.0210(3) 0.0256(3) -0.0020(2) -0.0002(3) 0.0027(2)
P1 0.0206(3) 0.0187(3) 0.0168(3) -0.0019(2) 0.0019(2) -0.0004(2)
P2 0.0208(3) 0.0202(3) 0.0142(3) -0.0007(2) 0.0027(2) -0.0001(2)
O1 0.0730(18) 0.0242(11) 0.0486(15) 0.0051(10) 0.0207(13) 0.0142(11)
C1 0.0207(12) 0.0213(12) 0.0201(12) -0.0005(10) 0.0027(9) -0.0006(10)
C2 0.0210(12) 0.0218(13) 0.0211(13) -0.0040(10) 0.0005(10) -0.0001(10)
C3 0.0268(13) 0.0250(13) 0.0213(13) -0.0017(11) 0.0026(10) 0.0032(11)
C4 0.0346(17) 0.0259(16) 0.0245(16) 0.0046(10) 0.0005(13) 0.0030(11)
C5 0.0374(18) 0.0245(16) 0.0360(19) -0.0005(12) 0.0060(14) 0.0048(11)
C6 0.0441(19) 0.0307(14) 0.0258(16) -0.0010(12) 0.0115(14) 0.0083(13)
C7 0.0296(14) 0.0274(14) 0.0252(14) -0.0016(11) 0.0066(11) 0.0022(11)
C8 0.123(4) 0.0222(17) 0.065(3) 0.0080(18) 0.041(3) 0.015(2)
C9 0.0217(12) 0.0215(12) 0.0203(12) -0.0032(10) -0.0003(10) -0.0016(10)
C10 0.0228(13) 0.0240(13) 0.0226(13) -0.0033(10) 0.0021(10) -0.0026(10)
C11 0.0245(15) 0.0256(15) 0.0309(16) -0.0051(11) 0.0036(12) 0.0012(10)
C12 0.0300(16) 0.0228(15) 0.0286(16) -0.0004(10) -0.0027(13) -0.0002(10)
C13 0.0262(15) 0.0255(15) 0.0236(15) 0.0004(10) -0.0024(12) -0.0009(10)
C14 0.0241(13) 0.0251(13) 0.0200(13) -0.0007(10) -0.0004(10) -0.0018(10)
C15 0.0213(12) 0.0182(11) 0.0194(12) 0.0007(10) 0.0039(10) 0.0004(9)
C16 0.0236(13) 0.0242(13) 0.0242(14) -0.0023(11) 0.0015(11) -0.0021(10)
C17 0.0296(14) 0.0255(13) 0.0211(13) -0.0045(11) 0.0026(11) 0.0021(11)
C18 0.0308(14) 0.0236(13) 0.0230(13) 0.0025(11) 0.0081(11) 0.0018(11)
C19 0.0250(13) 0.0240(13) 0.0277(14) 0.0018(11) 0.0046(11) -0.0038(10)
C20 0.0253(13) 0.0224(12) 0.0217(13) -0.0008(10) 0.0004(10) -0.0010(10)
C21 0.0221(12) 0.0227(12) 0.0208(13) -0.0042(10) 0.0035(10) -0.0022(10)
C22 0.0248(13) 0.0255(13) 0.0261(14) 0.0005(11) 0.0006(11) -0.0011(11)
C23 0.0275(16) 0.0231(14) 0.0385(18) -0.0065(12) 0.0043(13) -0.0003(10)
C24 0.0339(16) 0.0334(16) 0.0304(16) -0.0122(13) 0.0045(12) -0.0067(13)
C25 0.0503(19) 0.0387(17) 0.0213(14) -0.0080(13) -0.0052(13) -0.0003(15)
C26 0.0387(17) 0.0269(14) 0.0254(15) -0.0014(12) -0.0050(12) 0.0022(12)
C27 0.0232(12) 0.0255(13) 0.0147(12) 0.0000(10) 0.0021(9) 0.0000(10)
C28 0.0232(13) 0.0344(15) 0.0180(13) -0.0012(11) 0.0026(10) 0.0039(11)
C29 0.0284(15) 0.0529(19) 0.0174(13) 0.0017(13) 0.0032(11) 0.0074(14)
C30 0.0368(17) 0.053(2) 0.0245(15) 0.0091(14) 0.0118(13) 0.0011(15)
C31 0.0305(16) 0.0510(19) 0.0290(16) 0.0005(14) 0.0096(13) -0.0103(14)
C32 0.0295(15) 0.0352(15) 0.0218(13) 0.0001(12) 0.0077(11) -0.0076(12)
C33 0.0263(13) 0.0265(13) 0.0170(12) 0.0014(10) 0.0018(10) -0.0047(11)
C34 0.0223(13) 0.0329(14) 0.0201(13) 0.0023(11) -0.0011(10) 0.0016(11)
C35 0.0275(14) 0.0435(17) 0.0259(15) 0.0086(13) -0.0045(12) -0.0036(13)
C36 0.0357(16) 0.0477(18) 0.0212(14) 0.0102(13) -0.0051(12) -0.0050(14)
C37 0.0455(18) 0.0491(19) 0.0162(13) -0.0026(13) 0.0000(12) -0.0077(15)
C38 0.0306(14) 0.0357(15) 0.0166(13) -0.0030(11) 0.0027(11) -0.0008(12)

loop_
_atom_type_symbol
_atom_type_description
_atom_type_scat_dispersion_real
_atom_type_scat_dispersion_imag
_atom_type_scat_source
C C 0.0181 0.0091 'International Tables Vol C Tables 4.2.6.8 and 6.1.1.4'
H H 0.0000 0.0000 'International Tables Vol C Tables 4.2.6.8 and 6.1.1.4'
Au Au -4.4197 7.2980 'International Tables Vol C Tables 4.2.6.8 and 6.1.1.4'
Cl Cl 0.3639 0.7018 'International Tables Vol C Tables 4.2.6.8 and 6.1.1.4'
P P 0.2955 0.4335 'International Tables Vol C Tables 4.2.6.8 and 6.1.1.4'
O O 0.0492 0.0322 'International Tables Vol C Tables 4.2.6.8 and 6.1.1.4'

loop_
_geom_angle_atom_site_label_1
_geom_angle_atom_site_label_2
_geom_angle_atom_site_label_3
_geom_angle
_geom_angle_site_symmetry_1
_geom_angle_site_symmetry_3
_geom_angle_publ_flag
P2 Au1 Cl1 178.73(2) . . ?
C1 P1 C9 116.07(13) . . ?
C1 P1 C15 113.99(13) . . ?
C9 P1 C15 104.35(12) . . ?
C1 P1 C21 110.66(13) . . ?
C9 P1 C21 106.38(12) . . ?
C15 P1 C21 104.43(12) . . ?
C1 P2 C33 110.74(13) . . ?
C1 P2 C27 108.71(12) . . ?
C33 P2 C27 101.55(12) . . ?
C1 P2 Au1 114.44(9) . . ?
C33 P2 Au1 109.10(9) . . ?
C27 P2 Au1 111.56(9) . . ?
C5 O1 C8 117.1(3) . . ?
C2 C1 P1 111.84(19) . . ?
C2 C1 P2 120.50(19) . . ?
P1 C1 P2 127.65(16) . . ?
C3 C2 C7 117.1(3) . . ?
C3 C2 C1 120.9(2) . . ?
C7 C2 C1 121.7(3) . . ?
C2 C3 C4 121.9(3) . . ?
C5 C4 C3 119.2(3) . . ?
O1 C5 C4 124.7(3) . . ?
O1 C5 C6 115.5(3) . . ?
C4 C5 C6 119.8(3) . . ?
C7 C6 C5 119.7(3) . . ?
C6 C7 C2 122.0(3) . . ?
C14 C9 C10 119.1(3) . . ?
C14 C9 P1 119.6(2) . . ?
C10 C9 P1 121.1(2) . . ?
C11 C10 C9 120.1(3) . . ?
C12 C11 C10 120.2(3) . . ?
C11 C12 C13 120.2(3) . . ?
C14 C13 C12 119.9(3) . . ?
C13 C14 C9 120.5(3) . . ?
C16 C15 C20 119.5(2) . . ?
C16 C15 P1 117.0(2) . . ?
C20 C15 P1 123.6(2) . . ?
C17 C16 C15 120.4(3) . . ?
C16 C17 C18 119.7(3) . . ?
C19 C18 C17 120.5(3) . . ?
C18 C19 C20 120.2(3) . . ?
C19 C20 C15 119.8(3) . . ?
C26 C21 C22 118.5(3) . . ?
C26 C21 P1 121.0(2) . . ?
C22 C21 P1 120.3(2) . . ?
C23 C22 C21 120.5(3) . . ?
C24 C23 C22 120.3(3) . . ?
C25 C24 C23 119.6(3) . . ?
C24 C25 C26 120.2(3) . . ?
C21 C26 C25 120.8(3) . . ?
C28 C27 C32 111.3(2) . . ?
C28 C27 P2 109.38(18) . . ?
C32 C27 P2 113.36(18) . . ?
C27 C28 C29 110.6(2) . . ?
C30 C29 C28 111.8(3) . . ?
C29 C30 C31 110.9(3) . . ?
C30 C31 C32 110.3(3) . . ?
C31 C32 C27 111.5(2) . . ?
C38 C33 C34 110.6(2) . . ?
C38 C33 P2 111.7(2) . . ?
C34 C33 P2 116.85(19) . . ?
C35 C34 C33 110.6(2) . . ?
C36 C35 C34 110.6(3) . . ?
C37 C36 C35 110.8(3) . . ?
C36 C37 C38 112.0(3) . . ?
C33 C38 C37 109.8(2) . . ?

loop_
_geom_bond_atom_site_label_1
_geom_bond_atom_site_label_2
_geom_bond_distance
_geom_bond_site_symmetry_2
_geom_bond_publ_flag
Au1 P2 2.2671(7) . ?
Au1 Cl1 2.3309(6) . ?
P1 C1 1.742(3) . ?
P1 C9 1.825(3) . ?
P1 C15 1.843(3) . ?
P1 C21 1.846(3) . ?
P2 C1 1.770(3) . ?
P2 C33 1.866(3) . ?
P2 C27 1.869(3) . ?
O1 C5 1.372(4) . ?
O1 C8 1.421(5) . ?
C1 C2 1.510(4) . ?
C2 C3 1.396(4) . ?
C2 C7 1.409(4) . ?
C3 C4 1.414(4) . ?
C4 C5 1.390(5) . ?
C5 C6 1.403(5) . ?
C6 C7 1.389(5) . ?
C9 C14 1.407(4) . ?
C9 C10 1.413(4) . ?
C10 C11 1.399(4) . ?
C11 C12 1.396(5) . ?
C12 C13 1.399(5) . ?
C13 C14 1.396(4) . ?
C15 C16 1.407(4) . ?
C15 C20 1.419(4) . ?
C16 C17 1.397(4) . ?
C17 C18 1.408(4) . ?
C18 C19 1.394(4) . ?
C19 C20 1.398(4) . ?
C21 C26 1.397(4) . ?
C21 C22 1.404(4) . ?
C22 C23 1.401(4) . ?
C23 C24 1.392(5) . ?
C24 C25 1.389(5) . ?
C25 C26 1.402(4) . ?
C27 C28 1.542(4) . ?
C27 C32 1.547(4) . ?
C28 C29 1.543(4) . ?
C29 C30 1.526(5) . ?
C30 C31 1.538(5) . ?
C31 C32 1.546(4) . ?
C33 C38 1.539(4) . ?
C33 C34 1.562(4) . ?
C34 C35 1.541(4) . ?
C35 C36 1.540(4) . ?
C36 C37 1.539(5) . ?
C37 C38 1.543(4) . ?
